data_7204166
loop_
_publ_author_name
'Ann M. Chippindale'
'Fabrice O. M. Gaslain'
'Andrew R. Cowley'
'Anthony V. Powell'

_publ_section_title
;
 Synthesis and characterisation of a layered organically-templated
 manganese phosphate,
 [Mn2(HPO4)3]&#x00B7;(NH3(CH2)2NH3)3/2&#x00B7;H2PO4, and its reaction
 with water
;
_journal_issue 12
_journal_name_full 'J. Mater. Chem.'
_journal_page_first 3172
_journal_page_last 3179
_journal_paper_doi 10.1039/b104491p
_journal_volume 11
_journal_year 2001
_chemical_compound_source
;
?
;
_chemical_formula_moiety ' C3 H20 Mn2 P4 O16 N3 '
_chemical_formula_sum 'C3 H20 Mn2 N3 O16 P4'
_chemical_formula_weight 587.95
_chemical_melting_point ?
_space_group_IT_number 2
_symmetry_cell_setting triclinic
_symmetry_space_group_name_Hall '-P 1'
_symmetry_space_group_name_H-M 'P -1'
_atom_sites_solution_hydrogens geom
_atom_sites_solution_primary direct
_audit_creation_date 01-03-28
_audit_creation_method CRYSTALS
_cell_angle_alpha 87.687(3)
_cell_angle_beta 84.096(4)
_cell_angle_gamma 89.066(4)
_cell_formula_units_Z 2.00
_cell_length_a 6.6510(3)
_cell_length_b 9.3430(6)
_cell_length_c 14.512(1)
_cell_measurement_reflns_used 8652
_cell_measurement_temperature 150
_cell_measurement_theta_max 26.65
_cell_measurement_theta_min 0
_cell_volume 896.20(9)
_computing_cell_refinement
;
DIP2000 software DENZO (Otwinowski & Minor, 1996)
;
_computing_data_collection 'DIP2000 software Xpress (MAC Science, 1989)'
_computing_data_reduction
;
DIP2000 software DENZO (Otwinowski & Minor, 1996)
;
_computing_molecular_graphics
;
ATOMS for Windows v4.0
;
_computing_publication_material
;
CRYSTALS Issue 10 (Watkin, Prout, Carruthers & Betteridge, 1996)
;
_computing_structure_refinement
;
CRYSTALS Issue 10 (Watkin, Prout, Carruthers & Betteridge, 1996)
;
_computing_structure_solution 'SIR92 (Giacovazzo et al, 1992)'
_diffrn_ambient_temperature 150
_diffrn_measured_fraction_theta_max 0.932
_diffrn_measurement_device_type '  Enraf-nonius DIP2000 '
_diffrn_measurement_method \wA
_diffrn_radiation_monochromator graphite
_diffrn_radiation_type 'Mo K\a'
_diffrn_radiation_wavelength 0.71069
_diffrn_reflns_av_R_equivalents 0.032
_diffrn_reflns_limit_h_max 8
_diffrn_reflns_limit_h_min 0
_diffrn_reflns_limit_k_max 11
_diffrn_reflns_limit_k_min -11
_diffrn_reflns_limit_l_max 18
_diffrn_reflns_limit_l_min -18
_diffrn_reflns_number 8652
_diffrn_reflns_theta_max 26.57
_diffrn_reflns_theta_min 0.00
_exptl_absorpt_coefficient_mu 1.79
_exptl_absorpt_correction_type multi-scan
_exptl_crystal_colour ' colourless '
_exptl_crystal_density_diffrn 2.18
_exptl_crystal_description ' plate '
_exptl_crystal_F_000 596.11
_exptl_crystal_size_max 0.40
_exptl_crystal_size_mid 0.40
_exptl_crystal_size_min 0.10
_refine_diff_density_max 0.80
_refine_diff_density_min -0.82
_refine_ls_extinction_method None
_refine_ls_goodness_of_fit_obs 1.0398
_refine_ls_hydrogen_treatment mixed
_refine_ls_matrix_type full
_refine_ls_number_parameters 329
_refine_ls_number_reflns 2939
_refine_ls_R_factor_obs 0.0409
_refine_ls_shift/esd_max 0.006480
_refine_ls_structure_factor_coef F
_refine_ls_wR_factor_obs 0.0462
_reflns_limit_h_max 8
_reflns_limit_h_min -8
_reflns_limit_k_max 11
_reflns_limit_k_min -11
_reflns_limit_l_max 18
_reflns_limit_l_min 0
_reflns_number_observed 2939
_reflns_number_total 3488
_reflns_observed_criterion >3.00\s(I)
_cod_data_source_file b104491p.txt
_cod_data_source_block CRYSTALS_cif
_cod_depositor_comments
;
The following automatic conversions were performed:
'_symmetry_cell_setting' value 'Triclinic ' changed to 'triclinic'
according to '/home/adriana/struct/CIF-dictionaries/cif_core.dic'
dictionary named 'cif_core.dic' version 2.4.1 from 2010-06-29.

Automatic conversion script
Id: cif_fix_enum 1555 2011-01-17 13:19:09Z saulius 

The following automatic conversions were performed:

'_chemical_melting_point' value 'not measured' was changed to '?' -
the value is undefined or not given.

Automatic conversion script
Id: cif_fix_values 1569 2011-02-09 13:29:24Z adriana 

The following automatic conversions were performed:

'_atom_sites_solution_primary' value 'Direct_Methods' was changed to
'direct'.

'_atom_sites_solution_hydrogens' value 'Geometric' was changed to
'geom'.

Automatic conversion script
Id: cif_fix_values 6452 2018-10-05 10:23:21Z andrius 

The following automatic conversions were performed:

data name '_diffrn_measurement_device-type' was replaced with
'_diffrn_measurement_device_type' as specified in the replacement
file 'data/replacement-values/replacement_tags.lst'.

Automatic conversion script
Id: cif_correct_tags 9268 2022-04-12 08:56:07Z antanas 
;
_cod_original_cell_volume 896.20
_cod_original_sg_symbol_H-M 'P -1 '
_cod_original_formula_sum ' C3 H20 Mn2 P4 O16 N3 '
_cod_database_code 7204166

loop_
_symmetry_equiv_pos_as_xyz
x,y,z
-x,-y,-z

loop_
_atom_site_aniso_label
_atom_site_aniso_U_11
_atom_site_aniso_U_22
_atom_site_aniso_U_33
_atom_site_aniso_U_23
_atom_site_aniso_U_13
_atom_site_aniso_U_12
MN1 0.0098(3) 0.0042(3) 0.0158(3) -0.0021(2) -0.0002(2) 0.0004(2)
MN2 0.0097(3) 0.0047(3) 0.0136(3) -0.0029(2) -0.0006(2) 0.0014(2)
MN3 0.0121(3) 0.0048(2) 0.0145(2) -0.0013(2) -0.0005(2) 0.0005(2)
P1 0.0158(4) 0.0065(3) 0.0119(3) -0.0018(3) 0.0005(3) -0.0001(3)
P2 0.0163(4) 0.0066(3) 0.0128(3) -0.0007(3) -0.0017(3) -0.0017(3)
P3 0.0090(4) 0.0040(3) 0.0185(4) -0.0029(3) -0.0016(3) 0.0005(3)
O1 0.015(1) 0.0078(9) 0.014(1) -0.0037(7) -0.0009(8) 0.0004(8)
O2 0.018(1) 0.0050(9) 0.016(1) -0.0027(7) 0.0005(8) 0.0001(8)
O3 0.024(1) 0.011(1) 0.017(1) -0.0033(8) -0.0073(9) 0.0014(9)
O4 0.027(1) 0.013(1) 0.022(1) -0.0058(9) 0.0093(9) -0.0075(9)
O5 0.013(1) 0.0106(9) 0.0149(9) 0.0003(8) -0.0007(8) -0.0008(8)
O6 0.021(1) 0.0071(9) 0.016(1) -0.0017(8) -0.0032(8) -0.0015(8)
O7 0.032(2) 0.013(1) 0.019(1) 0.0026(8) -0.010(1) -0.0077(9)
O8 0.026(1) 0.010(1) 0.021(1) 0.0019(8) 0.0084(9) 0.0009(9)
O9 0.011(1) 0.0056(9) 0.018(1) -0.0027(7) -0.0016(8) 0.0008(7)
O10 0.012(1) 0.0048(9) 0.025(1) -0.0033(8) -0.0017(8) 0.0022(7)
O11 0.017(1) 0.0058(9) 0.024(1) -0.0010(8) -0.0020(9) -0.0004(8)
O12 0.019(1) 0.015(1) 0.017(1) -0.0039(8) -0.0042(8) -0.0031(9)
N1 0.048(3) 0.072(3) 0.020(2) -0.011(2) 0.005(1) -0.021(2)
N2 0.028(2) 0.027(2) 0.032(2) -0.015(1) 0.010(1) -0.014(1)
C1 0.052(3) 0.026(2) 0.024(2) -0.005(2) -0.008(2) 0.004(2)
C2 0.023(2) 0.028(2) 0.038(2) -0.017(2) 0.002(2) -0.006(1)
P4 0.021(2) 0.010(2) 0.031(5) 0.003(2) 0.000(3) -0.000(1)
O13 0.022(4) 0.019(3) 0.034(4) -0.011(3) -0.005(3) 0.000(3)
O14 0.016(4) 0.018(4) 0.024(4) 0.004(3) -0.002(3) -0.000(3)
O15 0.024(5) 0.022(4) 0.028(4) -0.005(3) 0.002(3) -0.003(3)
O16 0.039(5) 0.011(3) 0.014(3) 0.001(2) 0.004(3) -0.007(3)
N3 0.021(6) 0.028(5) 0.033(6) -0.001(5) -0.011(4) -0.000(4)
C3 0.034(8) 0.024(6) 0.027(6) -0.003(5) -0.009(5) -0.006(5)
P5 0.020(1) 0.041(3) 0.022(2) -0.013(1) 0.003(1) -0.007(2)
O17 0.035(3) 0.053(3) 0.023(2) -0.014(2) -0.010(2) 0.010(2)
O18 0.034(3) 0.103(5) 0.024(2) -0.030(2) 0.012(2) -0.039(3)
O19 0.047(3) 0.064(3) 0.018(2) -0.014(2) 0.004(2) -0.019(2)
O20 0.025(2) 0.030(2) 0.037(2) 0.000(2) -0.000(2) -0.003(2)
N4 0.016(2) 0.011(2) 0.021(2) -0.002(1) 0.002(2) -0.003(1)
C4 0.019(3) 0.012(3) 0.030(4) -0.008(3) 0.002(3) -0.003(2)

loop_
_atom_site_label
_atom_site_fract_x
_atom_site_fract_y
_atom_site_fract_z
_atom_site_U_iso_or_equiv
_atom_site_occupancy
_atom_site_thermal_displace_type
MN1 0.0000 0.0000 0.0000 0.0085 1.0000 Uani
MN2 0.5000 0.0000 0.0000 0.0080 1.0000 Uani
MN3 0.23579(7) 0.32632(4) -0.00413(3) 0.0094 1.0000 Uani
P1 0.2263(1) 0.14676(7) 0.17667(5) 0.0106 1.0000 Uani
P2 0.2749(1) 0.15940(7) -0.18092(5) 0.0110 1.0000 Uani
P3 0.2667(1) -0.30714(7) -0.02706(5) 0.0084 1.0000 Uani
O1 0.2343(3) 0.0443(2) 0.0962(1) 0.0111 1.0000 Uani
O2 0.2021(3) 0.3019(2) 0.1428(1) 0.0111 1.0000 Uani
O3 0.4171(4) 0.1300(2) 0.2276(1) 0.0155 1.0000 Uani
O4 0.0382(4) 0.1106(2) 0.2467(2) 0.0176 1.0000 Uani
O5 0.2647(3) 0.0543(2) -0.0958(1) 0.0127 1.0000 Uani
O6 0.2732(4) 0.3145(2) -0.1505(1) 0.0130 1.0000 Uani
O7 0.1074(4) 0.1341(2) -0.2416(2) 0.0177 1.0000 Uani
O8 0.4846(4) 0.1369(2) -0.2397(2) 0.0167 1.0000 Uani
O9 0.4476(3) -0.2299(2) 0.0043(1) 0.0101 1.0000 Uani
O10 0.0687(3) -0.2252(2) -0.0011(2) 0.0106 1.0000 Uani
O11 0.2494(3) -0.4588(2) 0.0112(2) 0.0133 1.0000 Uani
O12 0.3024(4) -0.3150(2) -0.1366(2) 0.0162 1.0000 Uani
N1 0.1930(7) 0.0453(5) 0.5777(2) 0.0381 1.0000 Uani
N2 -0.0854(5) 0.4547(3) 0.2582(2) 0.0238 1.0000 Uani
C1 -0.0037(7) 0.0439(4) 0.5433(3) 0.0311 1.0000 Uani
C2 0.0350(6) 0.5398(4) 0.3164(3) 0.0260 1.0000 Uani
H1 -0.019(9) 0.018(5) 0.243(4) 0.0500 1.0000 Uiso
H2 0.520(9) 0.038(4) -0.241(4) 0.0500 1.0000 Uiso
H3 0.379(8) -0.236(5) -0.159(4) 0.0500 1.0000 Uiso
P4 0.536(2) 0.290(1) 0.4505(7) 0.0186 0.330(4) Uani
O13 0.705(1) 0.3806(8) 0.4795(6) 0.0225 0.330(4) Uani
O14 0.546(1) 0.1340(8) 0.4735(5) 0.0192 0.330(4) Uani
O15 0.327(1) 0.3512(8) 0.4926(5) 0.0239 0.330(4) Uani
O16 0.546(1) 0.3170(7) 0.3410(5) 0.0172 0.330(4) Uani
N3 0.224(2) 0.655(1) 0.1952(9) 0.0253 0.330(4) Uani
C3 0.245(2) 0.577(2) 0.2846(9) 0.0262 0.330(4) Uani
P5 0.5233(9) 0.3141(6) 0.4270(3) 0.0241 0.670(4) Uani
O17 0.4830(7) 0.4629(5) 0.3863(3) 0.0317 0.670(4) Uani
O18 0.3599(8) 0.2043(7) 0.3986(3) 0.0313 0.670(4) Uani
O19 0.4734(8) 0.3042(6) 0.5339(3) 0.0340 0.670(4) Uani
O20 0.7304(7) 0.2586(4) 0.3950(3) 0.0304 0.670(4) Uani
N4 0.3654(7) 0.5430(4) 0.2174(3) 0.0150 0.670(4) Uani
C4 0.1896(9) 0.6336(7) 0.2528(6) 0.0178 0.670(4) Uani
H4 0.1854 0.1032 0.6345 0.0410 1.0000 Uiso
H5 0.2359 -0.0551 0.5935 0.0410 1.0000 Uiso
H6 0.2936 0.0886 0.5290 0.0410 1.0000 Uiso
H7 -0.1039 0.0008 0.5923 0.0320 1.0000 Uiso
H8 -0.0463 0.1444 0.5278 0.0320 1.0000 Uiso
H9 -0.1842 0.3948 0.2990 0.0291 1.0000 Uiso
H10 -0.1603 0.5209 0.2175 0.0291 1.0000 Uiso
H11 0.0069 0.3911 0.2189 0.0291 1.0000 Uiso
H12 -0.0575 0.6034 0.3557 0.0291 1.0000 Uiso
H13 0.1097 0.4736 0.3571 0.0291 1.0000 Uiso
H18 0.3606 0.6862 0.1666 0.0267 0.3302 Uiso
H19 0.1347 0.7409 0.2060 0.0267 0.3302 Uiso
H20 0.1638 0.5903 0.1525 0.0267 0.3302 Uiso
H14 0.3029 0.6400 0.3292 0.0267 0.3302 Uiso
H15 0.3320 0.4895 0.2757 0.0267 0.3302 Uiso
H16 0.2379 0.7124 0.2893 0.0290 0.6698 Uiso
H17 0.1222 0.6758 0.1993 0.0290 0.6698 Uiso
H21 0.4639 0.6033 0.1768 0.0154 0.6698 Uiso
H22 0.4328 0.5008 0.2709 0.0154 0.6698 Uiso
H23 0.3172 0.4642 0.1809 0.0154 0.6698 Uiso

loop_
_atom_type_symbol
_atom_type_scat_dispersion_real
_atom_type_scat_dispersion_imag
_atom_type_scat_Cromer_Mann_a1
_atom_type_scat_Cromer_Mann_b1
_atom_type_scat_Cromer_Mann_a2
_atom_type_scat_Cromer_Mann_b2
_atom_type_scat_Cromer_Mann_a3
_atom_type_scat_Cromer_Mann_b3
_atom_type_scat_Cromer_Mann_a4
_atom_type_scat_Cromer_Mann_b4
_atom_type_scat_Cromer_Mann_c
_atom_type_scat_source
'Mn  ' 0.2950 0.7290 11.2819 5.3409 7.3573 0.3432 3.0193 17.8674 2.2441 83.7543 1.0896 International_Tables_Vol_IV_Table_2.2B
'P   ' 0.0900 0.0950 6.4345 1.9067 4.1791 27.1570 1.7800 0.5260 1.4908 68.1645 1.1149 International_Tables_Vol_IV_Table_2.2B
'O   ' 0.0080 0.0060 3.0485 13.2771 2.2868 5.7011 1.5463 0.3239 0.8670 32.9089 0.2508 International_Tables_Vol_IV_Table_2.2B
'C   ' 0.0020 0.0020 2.3100 20.8439 1.0200 10.2075 1.5886 0.5687 0.8650 51.6512 0.2156 International_Tables_Vol_IV_Table_2.2B
'N   ' 0.0040 0.0030 12.2126 0.0057 3.1322 9.8933 2.0125 28.9975 1.1663 0.5826 -11.5290 International_Tables_Vol_IV_Table_2.2B
'H   ' 0.0000 0.0000 0.4930 10.5109 0.3229 26.1257 0.1402 3.1424 0.0408 57.7997 0.0030 International_Tables_Vol_IV_Table_2.2B

loop_
_geom_angle_atom_site_label_1
_geom_angle_site_symmetry_1
_geom_angle_atom_site_label_2
_geom_angle_site_symmetry_2
_geom_angle_atom_site_label_3
_geom_angle_site_symmetry_3
_geom_angle
_geom_angle_publ_flag
O1 . MN1 . O1 2_555 179.99 no
O1 . MN1 . O5 . 77.38(8) no
O1 2_555 MN1 . O5 . 102.62(8) no
O1 . MN1 . O5 2_555 102.62(8) no
O1 2_555 MN1 . O5 2_555 77.38(8) no
O5 . MN1 . O5 2_555 179.99 no
O1 . MN1 . O10 . 93.39(8) no
O1 2_555 MN1 . O10 . 86.61(8) no
O5 . MN1 . O10 . 93.04(8) no
O5 2_555 MN1 . O10 . 86.96(8) no
O1 . MN1 . O10 2_555 86.61(8) no
O1 2_555 MN1 . O10 2_555 93.39(8) no
O5 . MN1 . O10 2_555 86.96(8) no
O5 2_555 MN1 . O10 2_555 93.04(8) no
O10 . MN1 . O10 2_555 179.99 no
O1 . MN2 . O1 2_655 179.99 no
O1 . MN2 . O5 . 77.66(8) no
O1 2_655 MN2 . O5 . 102.34(8) no
O1 . MN2 . O5 2_655 102.34(8) no
O1 2_655 MN2 . O5 2_655 77.66(8) no
O5 . MN2 . O5 2_655 179.99 no
O1 . MN2 . O9 . 93.70(8) no
O1 2_655 MN2 . O9 . 86.30(8) no
O5 . MN2 . O9 . 94.91(8) no
O5 2_655 MN2 . O9 . 85.09(8) no
O1 . MN2 . O9 2_655 86.30(8) no
O1 2_655 MN2 . O9 2_655 93.70(8) no
O5 . MN2 . O9 2_655 85.09(8) no
O5 2_655 MN2 . O9 2_655 94.91(8) no
O9 . MN2 . O9 2_655 179.99 no
O2 . MN3 . O6 . 170.85(8) no
O2 . MN3 . O9 2_655 88.73(8) no
O6 . MN3 . O9 2_655 87.15(8) no
O2 . MN3 . O10 2_555 86.24(8) no
O6 . MN3 . O10 2_555 90.42(8) no
O9 2_655 MN3 . O10 2_555 131.81(7) no
O2 . MN3 . O11 1_565 87.69(8) no
O6 . MN3 . O11 1_565 101.37(8) no
O9 2_655 MN3 . O11 1_565 109.06(9) no
O10 2_555 MN3 . O11 1_565 118.55(8) no
O1 . P1 . O2 . 111.3(1) no
O1 . P1 . O3 . 110.7(1) no
O2 . P1 . O3 . 109.9(1) no
O1 . P1 . O4 . 108.9(1) no
O2 . P1 . O4 . 107.2(1) no
O3 . P1 . O4 . 108.6(1) no
O5 . P2 . O6 . 110.5(1) no
O5 . P2 . O7 . 112.0(1) no
O6 . P2 . O7 . 111.5(1) no
O5 . P2 . O8 . 108.2(1) no
O6 . P2 . O8 . 105.7(1) no
O7 . P2 . O8 . 108.8(1) no
O9 . P3 . O10 . 111.2(1) no
O9 . P3 . O11 . 112.6(1) no
O10 . P3 . O11 . 109.8(1) no
O9 . P3 . O12 . 107.3(1) no
O10 . P3 . O12 . 108.9(1) no
O11 . P3 . O12 . 106.8(1) no
MN1 . O1 . MN2 . 97.23(8) no
MN1 . O1 . P1 . 130.0(1) no
MN2 . O1 . P1 . 125.5(1) no
MN3 . O2 . P1 . 112.6(1) no
P1 . O4 . H1 . 116.6(34) no
MN1 . O5 . MN2 . 97.65(8) no
MN1 . O5 . P2 . 127.5(1) no
MN2 . O5 . P2 . 129.4(1) no
MN3 . O6 . P2 . 111.8(1) no
P2 . O8 . H2 . 110.3(35) no
MN2 . O9 . MN3 2_655 103.34(9) no
MN2 . O9 . P3 . 127.6(1) no
MN3 2_655 O9 . P3 . 124.4(1) no
MN1 . O10 . MN3 2_555 103.52(9) no
MN1 . O10 . P3 . 131.5(1) no
MN3 2_555 O10 . P3 . 122.9(1) no
MN3 1_545 O11 . P3 . 152.2(1) no
P3 . O12 . H3 . 108.0(35) no
C1 . N1 . H4 . 109.5(4) no
C1 . N1 . H5 . 109.5(4) no
H4 . N1 . H5 . 109.5(4) no
C1 . N1 . H6 . 109.5(4) no
H4 . N1 . H6 . 109.5(4) no
H5 . N1 . H6 . 109.5(4) no
C2 . N2 . H9 . 109.5(3) no
C2 . N2 . H10 . 109.5(3) no
H9 . N2 . H10 . 109.5(3) no
C2 . N2 . H11 . 109.5(3) no
H9 . N2 . H11 . 109.5(3) no
H10 . N2 . H11 . 109.5(3) no
N1 . C1 . C1 2_556 110.5(5) no
N1 . C1 . H7 . 109.2(3) no
C1 2_556 C1 . H7 . 109.2(5) no
N1 . C1 . H8 . 109.2(4) no
C1 2_556 C1 . H8 . 109.2(4) no
H7 . C1 . H8 . 109.5(4) no
N2 . C2 . C3 . 120.6(5) no
N2 . C2 . C4 . 109.6(4) no
C3 . C2 . C4 . 30.3(5) no
N2 . C2 . H12 . 109.4(3) no
C3 . C2 . H12 . 122.8(6) no
C4 . C2 . H12 . 109.4(4) no
N2 . C2 . H13 . 109.4(3) no
C3 . C2 . H13 . 79.2(7) no
C4 . C2 . H13 . 109.4(4) no
H12 . C2 . H13 . 109.5(4) no
O13 . P4 . O14 . 116.6(7) no
O13 . P4 . O15 . 109.4(8) no
O14 . P4 . O15 . 109.1(8) no
O13 . P4 . O16 . 104.4(7) no
O14 . P4 . O16 . 109.9(8) no
O15 . P4 . O16 . 107.0(6) no
O13 . P4 . P5 . 98.6(25) no
O14 . P4 . P5 . 133.9(29) no
O15 . P4 . P5 . 83.9(25) no
O16 . P4 . P5 . 27.8(22) no
O13 . P4 . O17 . 80.4(5) no
O14 . P4 . O17 . 160.1(8) no
O15 . P4 . O17 . 71.6(5) no
O16 . P4 . O17 . 53.0(3) no
P5 . P4 . O17 . 26.9(22) no
O13 . P4 . O18 . 169.3(7) no
O14 . P4 . O18 . 70.0(6) no
O15 . P4 . O18 . 74.4(6) no
O16 . P4 . O18 . 65.0(5) no
P5 . P4 . O18 . 71.6(24) no
O13 . P4 . O19 . 80.5(7) no
O14 . P4 . O19 . 86.3(6) no
O15 . P4 . O19 . 51.6(6) no
O16 . P4 . O19 . 157.6(9) no
P5 . P4 . O19 . 130.5(29) no
O13 . P4 . O20 . 68.9(6) no
O14 . P4 . O20 . 82.2(7) no
O15 . P4 . O20 . 167.3(6) no
O16 . P4 . O20 . 62.5(6) no
P5 . P4 . O20 . 84.0(26) no
O17 . P4 . O18 . 91.6(5) no
O17 . P4 . O19 . 107.6(8) no
O18 . P4 . O19 . 109.0(8) no
O17 . P4 . O20 . 95.8(5) no
O18 . P4 . O20 . 105.1(7) no
O19 . P4 . O20 . 137.5(8) no
P4 . O13 . P5 . 14.5(3) no
P4 . O13 . O20 . 54.5(6) no
P5 . O13 . O20 . 53.3(3) no
P4 . O14 . P5 . 9.6(6) no
P4 . O15 . P5 . 15.2(3) no
P4 . O15 . O19 . 51.1(5) no
P5 . O15 . O19 . 65.2(4) no
P4 . O16 . P5 . 8.9(6) no
P4 . O16 . O17 . 72.8(5) no
P5 . O16 . O17 . 64.2(4) no
P4 . O16 . O20 . 55.4(5) no
P5 . O16 . O20 . 62.2(4) no
O17 . O16 . O20 . 104.7(5) no
C3 . N3 . N4 . 50.4(7) no
C3 . N3 . C4 . 25.8(7) no
N4 . N3 . C4 . 76.1(8) no
C3 . N3 . H18 . 109.5(10) no
N4 . N3 . H18 . 73.5(6) no
C4 . N3 . H18 . 127.0(11) no
C3 . N3 . H19 . 109.5(12) no
N4 . N3 . H19 . 156.9(12) no
C4 . N3 . H19 . 84.8(12) no
H18 . N3 . H19 . 109.5(10) no
C3 . N3 . H20 . 109.5(10) no
N4 . N3 . H20 . 90.1(7) no
C4 . N3 . H20 . 112.9(12) no
H18 . N3 . H20 . 109.5(12) no
H19 . N3 . H20 . 109.5(9) no
C3 . N3 . H17 . 102.8(15) no
N4 . N3 . H17 . 144.5(15) no
C4 . N3 . H17 . 78.9(15) no
H18 . N3 . H17 . 141.9(15) no
H19 . N3 . H17 . 38.5(5) no
H20 . N3 . H17 . 76.9(9) no
C2 . C3 . N3 . 102.3(11) no
C2 . C3 . N4 . 133.9(9) no
N3 . C3 . N4 . 63.3(7) no
C2 . C3 . C4 . 81.4(13) no
N3 . C3 . C4 . 28.0(8) no
N4 . C3 . C4 . 91.2(12) no
C2 . C3 . H14 . 111.2(10) no
N3 . C3 . H14 . 111.2(13) no
N4 . C3 . H14 . 114.8(12) no
C4 . C3 . H14 . 102.5(15) no
C2 . C3 . H15 . 111.2(11) no
N3 . C3 . H15 . 111.2(10) no
N4 . C3 . H15 . 49.9(6) no
C4 . C3 . H15 . 137.3(15) no
H14 . C3 . H15 . 109.5(14) no
C2 . C3 . H16 . 101.2(10) no
N3 . C3 . H16 . 65.7(9) no
N4 . C3 . H16 . 109.8(11) no
C4 . C3 . H16 . 52.1(10) no
H14 . C3 . H16 . 50.4(6) no
H15 . C3 . H16 . 147.1(13) no
P4 . P5 . O13 . 66.9(24) no
P4 . P5 . O14 . 36.6(24) no
O13 . P5 . O14 . 96.3(4) no
P4 . P5 . O15 . 80.9(26) no
O13 . P5 . O15 . 103.3(5) no
O14 . P5 . O15 . 94.7(4) no
P4 . P5 . O16 . 143.3(28) no
O13 . P5 . O16 . 116.9(6) no
O14 . P5 . O16 . 110.8(6) no
O15 . P5 . O16 . 128.3(6) no
P4 . P5 . O17 . 146.0(27) no
O13 . P5 . O17 . 88.9(4) no
O14 . P5 . O17 . 174.4(5) no
O15 . P5 . O17 . 81.9(4) no
O16 . P5 . O17 . 68.5(4) no
P4 . P5 . O18 . 94.2(25) no
O13 . P5 . O18 . 160.7(5) no
O14 . P5 . O18 . 64.7(4) no
O15 . P5 . O18 . 76.5(4) no
O16 . P5 . O18 . 75.4(5) no
P4 . P5 . O19 . 37.8(24) no
O13 . P5 . O19 . 68.8(4) no
O14 . P5 . O19 . 67.8(3) no
O15 . P5 . O19 . 47.4(4) no
O16 . P5 . O19 . 174.2(7) no
P4 . P5 . O20 . 80.1(25) no
O13 . P5 . O20 . 65.5(4) no
O14 . P5 . O20 . 72.0(4) no
O15 . P5 . O20 . 160.6(4) no
O16 . P5 . O20 . 70.7(5) no
O17 . P5 . O18 . 110.0(4) no
O17 . P5 . O19 . 112.4(5) no
O18 . P5 . O19 . 99.2(4) no
O17 . P5 . O20 . 112.4(4) no
O18 . P5 . O20 . 108.6(5) no
O19 . P5 . O20 . 113.4(4) no
P4 . O17 . O16 . 54.2(5) no
P4 . O17 . P5 . 7.1(6) no
O16 . O17 . P5 . 47.4(4) no
P4 . O18 . P5 . 14.2(3) no
P4 . O19 . O15 . 77.3(6) no
P4 . O19 . P5 . 11.7(6) no
O15 . O19 . P5 . 67.3(5) no
P4 . O20 . O13 . 56.6(6) no
P4 . O20 . O16 . 62.1(4) no
O13 . O20 . O16 . 96.5(4) no
P4 . O20 . P5 . 16.0(3) no
O13 . O20 . P5 . 61.2(4) no
O16 . O20 . P5 . 47.1(3) no
N3 . N4 . C3 . 66.3(8) no
N3 . N4 . C4 . 34.1(5) no
C3 . N4 . C4 . 32.3(6) no
N3 . N4 . H15 . 116.1(7) no
C3 . N4 . H15 . 51.9(8) no
C4 . N4 . H15 . 82.8(4) no
N3 . N4 . H21 . 83.2(6) no
C3 . N4 . H21 . 129.6(7) no
C4 . N4 . H21 . 109.5(4) no
H15 . N4 . H21 . 148.8(5) no
N3 . N4 . H22 . 141.0(6) no
C3 . N4 . H22 . 78.2(8) no
C4 . N4 . H22 . 109.5(5) no
H15 . N4 . H22 . 40.1(2) no
H21 . N4 . H22 . 109.5(4) no
N3 . N4 . H23 . 99.7(5) no
C3 . N4 . H23 . 114.3(7) no
C4 . N4 . H23 . 109.5(4) no
H15 . N4 . H23 . 92.0(3) no
H21 . N4 . H23 . 109.5(4) no
H22 . N4 . H23 . 109.5(4) no
C2 . C4 . N3 . 140.8(9) no
C2 . C4 . C3 . 68.3(11) no
N3 . C4 . C3 . 126.2(14) no
C2 . C4 . N4 . 109.7(5) no
N3 . C4 . N4 . 69.8(8) no
C3 . C4 . N4 . 56.5(10) no
C2 . C4 . H19 . 122.0(5) no
N3 . C4 . H19 . 52.3(8) no
C3 . C4 . H19 . 166.8(12) no
N4 . C4 . H19 . 120.8(6) no
C2 . C4 . H16 . 109.4(6) no
N3 . C4 . H16 . 107.1(9) no
C3 . C4 . H16 . 88.9(12) no
N4 . C4 . H16 . 109.4(5) no
H19 . C4 . H16 . 79.9(4) no
C2 . C4 . H17 . 109.4(5) no
N3 . C4 . H17 . 43.4(8) no
C3 . C4 . H17 . 160.6(11) no
N4 . C4 . H17 . 109.4(6) no
H19 . C4 . H17 . 29.6(2) no
H16 . C4 . H17 . 109.5(7) no
N3 . H19 . C4 . 42.9(7) no
N3 . H19 . H17 . 44.0(6) no
C4 . H19 . H17 . 51.8(3) no
C3 . H15 . N4 . 78.2(8) no
C3 . H15 . H22 . 115.4(7) no
N4 . H15 . H22 . 72.1(3) no
C3 . H16 . C4 . 39.0(6) no
N3 . H17 . C4 . 57.6(11) no
N3 . H17 . H19 . 97.5(8) no
C4 . H17 . H19 . 98.7(3) no
N4 . H22 . H15 . 67.8(2) no

loop_
_geom_bond_atom_site_label_1
_geom_bond_site_symmetry_1
_geom_bond_atom_site_label_2
_geom_bond_site_symmetry_2
_geom_bond_distance
_geom_bond_publ_flag
MN1 . O1 . 2.250(2) yes
MN1 . O1 2_555 2.250(2) yes
MN1 . O5 . 2.181(2) yes
MN1 . O5 2_555 2.181(2) yes
MN1 . O10 . 2.146(2) yes
MN1 . O10 2_555 2.146(2) yes
MN2 . O1 . 2.181(2) yes
MN2 . O1 2_655 2.181(2) yes
MN2 . O5 . 2.237(2) yes
MN2 . O5 2_655 2.237(2) yes
MN2 . O9 . 2.179(2) yes
MN2 . O9 2_655 2.179(2) yes
MN3 . O2 . 2.124(2) yes
MN3 . O6 . 2.120(2) yes
MN3 . O9 2_655 2.277(2) yes
MN3 . O10 2_555 2.242(2) yes
MN3 . O11 1_565 2.033(2) yes
P1 . O1 . 1.536(2) yes
P1 . O2 . 1.524(2) yes
P1 . O3 . 1.535(2) yes
P1 . O4 . 1.561(2) yes
P2 . O5 . 1.544(2) yes
P2 . O6 . 1.531(2) yes
P2 . O7 . 1.516(2) yes
P2 . O8 . 1.574(2) yes
P3 . O9 . 1.531(2) yes
P3 . O10 . 1.533(2) yes
P3 . O11 . 1.503(2) yes
P3 . O12 . 1.588(2) yes
O4 . H1 . 0.96(4) no
O8 . H2 . 0.95(4) no
O12 . H3 . 0.93(4) no
N1 . C1 . 1.448(6) yes
N1 . H4 . 1.000(4) no
N1 . H5 . 1.000(5) no
N1 . H6 . 1.000(4) no
N2 . C2 . 1.484(5) yes
N2 . H9 . 1.000(3) no
N2 . H10 . 1.000(4) no
N2 . H11 . 1.000(3) no
C1 . C1 2_556 1.525(7) yes
C1 . H7 . 1.000(5) no
C1 . H8 . 1.000(4) no
C2 . C3 . 1.47(1) yes
C2 . C4 . 1.564(8) yes
C2 . H12 . 1.000(4) no
C2 . H13 . 1.000(4) no
P4 . O13 . 1.52(1) yes
P4 . O14 . 1.48(1) yes
P4 . O15 . 1.57(1) yes
P4 . O16 . 1.59(1) yes
P4 . P5 . 0.414(8) yes
P4 . O17 . 1.877(9) yes
P4 . O18 . 1.68(1) yes
P4 . O19 . 1.25(1) yes
P4 . O20 . 1.48(1) yes
O13 . P5 . 1.64(1) yes
O13 . O20 . 1.701(8) yes
O14 . P5 . 1.797(9) yes
O15 . P5 . 1.58(1) yes
O15 . O19 . 1.26(1) yes
O16 . P5 . 1.242(9) yes
O16 . O17 . 1.570(8) yes
O16 . O20 . 1.599(9) yes
N3 . C3 . 1.48(2) yes
N3 . N4 . 1.44(1) yes
N3 . C4 . 0.86(1) yes
N3 . H18 . 1.00(1) no
N3 . H19 . 1.00(1) no
N3 . H20 . 1.00(1) no
N3 . H17 . 0.70(1) no
C3 . N4 . 1.24(1) yes
C3 . C4 . 0.80(1) yes
C3 . H14 . 1.00(1) no
C3 . H15 . 1.00(2) no
C3 . H16 . 1.27(1) no
P5 . O17 . 1.519(7) yes
P5 . O18 . 1.603(8) yes
P5 . O19 . 1.551(6) yes
P5 . O20 . 1.499(7) yes
N4 . C4 . 1.492(7) yes
N4 . H15 . 0.972(4) no
N4 . H21 . 1.000(4) no
N4 . H22 . 1.000(4) no
N4 . H23 . 1.000(4) no
C4 . H19 . 1.258(9) no
C4 . H16 . 1.000(5) no
C4 . H17 . 1.000(9) no
H19 . H17 . 0.63 no
H15 . H22 . 0.68 no
